data_7054226
loop_
_publ_author_name
'Singh, Vikram'
'Kumar, Vinod'
'Gupta, Ajit N.'
'Drew, Michael G. B.'
'Singh, Nanhai'

_publ_section_title
;
 Effect of pyridyl substituents leading to the formation of green
 luminescent mercury(ii) coordination polymers, zinc(ii) dimers and a
 monomer
;
_journal_issue 8
_journal_name_full 'New Journal of Chemistry'
_journal_page_first 3737
_journal_paper_doi 10.1039/C4NJ00435C
_journal_volume 38
_journal_year 2014
_chemical_formula_sum 'C58 H58 N8 O S8 Zn2'
_chemical_formula_weight 1270.34
_chemical_name_systematic
;
 ?
;
_space_group_IT_number 2
_symmetry_cell_setting triclinic
_symmetry_space_group_name_Hall '-P 1'
_symmetry_space_group_name_H-M 'P -1'
_atom_sites_solution_hydrogens geom
_atom_sites_solution_primary direct
_atom_sites_solution_secondary difmap
_audit_creation_method SHELXL-97
_cell_angle_alpha 78.93(2)
_cell_angle_beta 89.934(18)
_cell_angle_gamma 87.58(2)
_cell_formula_units_Z 1
_cell_length_a 9.194(2)
_cell_length_b 12.569(3)
_cell_length_c 13.936(3)
_cell_measurement_reflns_used 12396
_cell_measurement_temperature 293(2)
_cell_measurement_theta_max 27.50
_cell_measurement_theta_min 3.23
_cell_volume 1579.0(6)
_computing_cell_refinement 'Crysalis, Oxford Diffraction'
_computing_data_collection 'Crysalis, Oxford Diffraction'
_computing_data_reduction 'Crysalis, Oxford Diffraction'
_computing_molecular_graphics PLATON(Spek,2004)
_computing_structure_refinement 'SHELXL-97 (Sheldrick, 1997)'
_computing_structure_solution 'SHELXS-97 (Sheldrick, 1997)'
_diffrn_ambient_temperature 293(2)
_diffrn_measured_fraction_theta_full 0.951
_diffrn_measured_fraction_theta_max 0.951
_diffrn_measurement_device 'Oxford Diffaction X-Calibur System'
_diffrn_measurement_method '321 frames, counting time 10 s.'
_diffrn_radiation_monochromator graphite
_diffrn_radiation_source 'fine-focus sealed tube'
_diffrn_radiation_type MoK\a
_diffrn_radiation_wavelength 0.71073
_diffrn_reflns_av_R_equivalents 0.0687
_diffrn_reflns_av_unetI/netI 0.1544
_diffrn_reflns_limit_h_max 11
_diffrn_reflns_limit_h_min -11
_diffrn_reflns_limit_k_max 9
_diffrn_reflns_limit_k_min -15
_diffrn_reflns_limit_l_max 17
_diffrn_reflns_limit_l_min -18
_diffrn_reflns_number 12396
_diffrn_reflns_theta_full 27.50
_diffrn_reflns_theta_max 27.50
_diffrn_reflns_theta_min 3.23
_diffrn_standards_decay_% n/a
_diffrn_standards_interval_count n/a
_diffrn_standards_interval_time n/a
_diffrn_standards_number n/a
_exptl_absorpt_coefficient_mu 1.068
_exptl_absorpt_correction_T_max 1.000
_exptl_absorpt_correction_T_min 0.891
_exptl_absorpt_correction_type empirical
_exptl_absorpt_process_details 'ABSPACK, Oxford Diffraction Ltd'
_exptl_crystal_colour yellow
_exptl_crystal_density_diffrn 1.336
_exptl_crystal_density_method 'not measured'
_exptl_crystal_description needle
_exptl_crystal_F_000 658
_exptl_crystal_size_max 0.23
_exptl_crystal_size_mid 0.05
_exptl_crystal_size_min 0.05
_refine_diff_density_max 0.786
_refine_diff_density_min -0.458
_refine_diff_density_rms 0.098
_refine_ls_extinction_method none
_refine_ls_goodness_of_fit_ref 0.929
_refine_ls_hydrogen_treatment constr
_refine_ls_matrix_type full
_refine_ls_number_parameters 345
_refine_ls_number_reflns 6880
_refine_ls_number_restraints 0
_refine_ls_restrained_S_all 0.929
_refine_ls_R_factor_all 0.1943
_refine_ls_R_factor_gt 0.0887
_refine_ls_shift/su_max 0.000
_refine_ls_shift/su_mean 0.000
_refine_ls_structure_factor_coef Fsqd
_refine_ls_weighting_details 'calc w=1/[\s^2^(Fo^2^)+(0.1089P)^2^+0.0000P] where P=(Fo^2^+2Fc^2^)/3'
_refine_ls_weighting_scheme calc
_refine_ls_wR_factor_gt 0.2075
_refine_ls_wR_factor_ref 0.2586
_reflns_number_gt 2882
_reflns_number_total 6880
_reflns_threshold_expression >2sigma(I)
_cod_data_source_file c4nj00435c2.cif
_cod_data_source_block 8
_cod_depositor_comments 'Adding full bibliography for 7054219--7054228.cif.'
_cod_original_cell_volume 1578.9(7)
_cod_original_sg_symbol_H-M P-1
_cod_database_code 7054226

loop_
_symmetry_equiv_pos_as_xyz
'x, y, z'
'-x, -y, -z'

loop_
_atom_site_label
_atom_site_type_symbol
_atom_site_fract_x
_atom_site_fract_y
_atom_site_fract_z
_atom_site_U_iso_or_equiv
_atom_site_adp_type
_atom_site_occupancy
_atom_site_symmetry_multiplicity
_atom_site_calc_flag
_atom_site_refinement_flags
Zn1 Zn 0.30324(7) 0.43224(7) 0.74173(6) 0.0606(3) Uani 1 1 d .
S11 S 0.28341(18) 0.40321(17) 0.56948(14) 0.0629(6) Uani 1 1 d .
S13 S 0.22961(19) 0.60456(18) 0.64285(15) 0.0675(6) Uani 1 1 d .
S41 S 0.2119(2) 0.2606(2) 0.82307(16) 0.0807(7) Uani 1 1 d .
S43 S 0.20426(19) 0.45858(17) 0.90475(14) 0.0638(6) Uani 1 1 d .
N14 N 0.1640(5) 0.5817(5) 0.4635(4) 0.0560(15) Uani 1 1 d .
N44 N 0.1171(6) 0.2683(5) 1.0016(4) 0.0632(16) Uani 1 1 d .
C12 C 0.2217(6) 0.5361(6) 0.5487(5) 0.0522(18) Uani 1 1 d .
C42 C 0.1732(6) 0.3230(6) 0.9195(5) 0.0576(19) Uani 1 1 d .
C21 C 0.1116(7) 0.6985(7) 0.4426(6) 0.076(2) Uani 1 1 d .
H21B H 0.0228 0.7048 0.4041 0.091 Uiso 1 1 calc R
H21A H 0.0871 0.7197 0.5042 0.091 Uiso 1 1 calc R
C22 C 0.2153(8) 0.7768(7) 0.3902(6) 0.070(2) Uani 1 1 d .
C23 C 0.3654(9) 0.7651(8) 0.4121(7) 0.093(3) Uani 1 1 d .
H23 H 0.4015 0.7052 0.4570 0.112 Uiso 1 1 calc R
C24 C 0.4611(12) 0.8435(10) 0.3664(9) 0.115(4) Uani 1 1 d .
H24 H 0.5606 0.8353 0.3793 0.137 Uiso 1 1 calc R
C25 C 0.4059(18) 0.9301(12) 0.3042(11) 0.153(5) Uani 1 1 d .
H25 H 0.4683 0.9831 0.2752 0.183 Uiso 1 1 calc R
C26 C 0.2586(17) 0.9437(12) 0.2814(12) 0.164(6) Uani 1 1 d .
H26 H 0.2229 1.0041 0.2371 0.197 Uiso 1 1 calc R
C27 C 0.1645(12) 0.8639(10) 0.3267(7) 0.110(4) Uani 1 1 d .
H27 H 0.0655 0.8719 0.3121 0.132 Uiso 1 1 calc R
C31 C 0.1380(6) 0.5222(7) 0.3847(5) 0.067(2) Uani 1 1 d .
H31A H 0.0381 0.5378 0.3622 0.080 Uiso 1 1 calc R
H31B H 0.1481 0.4451 0.4115 0.080 Uiso 1 1 calc R
C32 C 0.3849(6) 0.5443(6) 0.3091(5) 0.063(2) Uani 1 1 d .
H32 H 0.4250 0.5271 0.3717 0.076 Uiso 1 1 calc R
C33 C 0.2354(6) 0.5470(6) 0.2991(5) 0.0539(18) Uani 1 1 d .
C34 C 0.1793(7) 0.5665(6) 0.2064(6) 0.063(2) Uani 1 1 d .
H34 H 0.0793 0.5660 0.1963 0.076 Uiso 1 1 calc R
C35 C 0.2728(8) 0.5868(8) 0.1280(6) 0.077(3) Uani 1 1 d .
H35 H 0.2361 0.6005 0.0645 0.092 Uiso 1 1 calc R
C36 C 0.4188(7) 0.5868(7) 0.1441(5) 0.067(2) Uani 1 1 d .
H36 H 0.4810 0.6022 0.0910 0.081 Uiso 1 1 calc R
N37 N 0.4738(5) 0.5651(5) 0.2340(4) 0.0561(15) Uani 1 1 d .
C61 C 0.0810(8) 0.3205(7) 1.0859(5) 0.069(2) Uani 1 1 d .
H41A H -0.0148 0.2995 1.1097 0.083 Uiso 1 1 calc R
H41B H 0.0775 0.3986 1.0642 0.083 Uiso 1 1 calc R
C62 C 0.1897(9) 0.2898(7) 1.1684(6) 0.074(2) Uani 1 1 d .
C67 C 0.1425(11) 0.2671(8) 1.2637(7) 0.088(3) Uani 1 1 d .
H67 H 0.0428 0.2656 1.2746 0.106 Uiso 1 1 calc R
N66 N 0.2306(15) 0.2473(9) 1.3402(7) 0.133(4) Uani 1 1 d .
C65 C 0.3761(18) 0.2489(11) 1.3239(9) 0.128(4) Uani 1 1 d .
H65 H 0.4392 0.2363 1.3774 0.154 Uiso 1 1 calc R
C64 C 0.4326(8) 0.2679(6) 1.2339(6) 0.113(4) Uani 1 1 d .
H64 H 0.5329 0.2671 1.2251 0.136 Uiso 1 1 calc R
C63 C 0.3396(8) 0.2885(6) 1.1546(6) 0.100(3) Uani 1 1 d .
H63 H 0.3771 0.3017 1.0916 0.120 Uiso 1 1 calc R
C51 C 0.0901(9) 0.1520(7) 1.0173(6) 0.076(2) Uani 1 1 d .
H51A H 0.1413 0.1153 1.0760 0.092 Uiso 1 1 calc R
H51B H 0.1297 0.1227 0.9627 0.092 Uiso 1 1 calc R
C52 C -0.0694(11) 0.1280(8) 1.0273(8) 0.089(3) Uani 1 1 d .
C53 C -0.1559(12) 0.1469(10) 0.9509(10) 0.124(4) Uani 1 1 d .
H53 H -0.1171 0.1740 0.8899 0.149 Uiso 1 1 calc R
C54 C -0.3049(16) 0.1279(11) 0.9576(15) 0.159(6) Uani 1 1 d .
H54 H -0.3650 0.1432 0.9027 0.191 Uiso 1 1 calc R
C55 C -0.1260(14) 0.0829(11) 1.1159(10) 0.159(6) Uani 1 1 d .
H55 H -0.0643 0.0633 1.1698 0.191 Uiso 1 1 calc R
C56 C -0.272(2) 0.0662(18) 1.1269(14) 0.196(10) Uani 1 1 d .
H56 H -0.3105 0.0411 1.1883 0.235 Uiso 1 1 calc R
C57 C -0.3577(18) 0.0869(15) 1.0461(17) 0.174(9) Uani 1 1 d .
H57 H -0.4560 0.0724 1.0522 0.209 Uiso 1 1 calc R
O91 O 0.1732(15) 0.1090(14) 1.5553(11) 0.128(5) Uiso 0.50 1 d P
H91 H 0.1275 0.1117 1.6054 0.192 Uiso 0.50 1 calc PR
C93 C 0.203(3) -0.077(2) 1.6108(19) 0.132(8) Uiso 0.50 1 d P
H93A H 0.2207 -0.0612 1.6743 0.197 Uiso 0.50 1 calc PR
H93B H 0.2776 -0.1269 1.5959 0.197 Uiso 0.50 1 calc PR
H93C H 0.1098 -0.1093 1.6104 0.197 Uiso 0.50 1 calc PR
C92 C 0.203(4) 0.006(3) 1.550(2) 0.181(12) Uiso 0.50 1 d P
H92A H 0.1377 -0.0070 1.4989 0.272 Uiso 0.50 1 calc PR
H92B H 0.2994 0.0063 1.5221 0.272 Uiso 0.50 1 calc PR

loop_
_atom_site_aniso_label
_atom_site_aniso_U_11
_atom_site_aniso_U_22
_atom_site_aniso_U_33
_atom_site_aniso_U_23
_atom_site_aniso_U_13
_atom_site_aniso_U_12
Zn1 0.0355(4) 0.0870(7) 0.0527(5) 0.0033(5) 0.0037(3) -0.0049(4)
S11 0.0491(10) 0.0736(14) 0.0611(12) -0.0004(10) -0.0034(8) -0.0027(9)
S13 0.0601(11) 0.0786(15) 0.0597(12) -0.0046(11) 0.0052(9) 0.0048(10)
S41 0.0952(15) 0.0904(17) 0.0596(13) -0.0168(12) 0.0249(11) -0.0297(12)
S43 0.0542(10) 0.0721(14) 0.0589(12) 0.0014(10) 0.0096(8) 0.0025(9)
N14 0.039(3) 0.076(4) 0.045(3) 0.007(3) 0.005(2) 0.001(3)
N44 0.067(4) 0.066(4) 0.052(4) -0.001(3) 0.012(3) 0.000(3)
C12 0.027(3) 0.072(5) 0.050(4) 0.007(4) 0.004(3) -0.003(3)
C42 0.036(3) 0.075(5) 0.058(4) -0.001(4) 0.006(3) -0.004(3)
C21 0.048(4) 0.100(7) 0.067(5) 0.013(5) 0.004(3) 0.011(4)
C22 0.064(5) 0.073(6) 0.065(5) 0.007(4) 0.004(4) -0.003(4)
C23 0.067(5) 0.088(7) 0.110(8) 0.016(6) 0.014(5) 0.002(5)
C24 0.101(7) 0.106(9) 0.129(10) 0.002(8) 0.029(7) -0.030(7)
C25 0.174(14) 0.110(11) 0.153(13) 0.033(9) 0.021(11) -0.031(10)
C26 0.151(12) 0.124(12) 0.184(14) 0.055(10) -0.041(11) 0.004(10)
C27 0.102(7) 0.119(9) 0.090(7) 0.031(7) -0.008(6) -0.011(7)
C31 0.025(3) 0.106(7) 0.060(5) 0.009(5) -0.003(3) -0.015(3)
C32 0.032(3) 0.096(6) 0.051(4) 0.015(4) -0.008(3) -0.007(3)
C33 0.036(3) 0.069(5) 0.051(4) 0.004(4) -0.009(3) -0.005(3)
C34 0.041(4) 0.080(6) 0.067(5) -0.011(4) -0.010(3) 0.001(3)
C35 0.059(4) 0.121(8) 0.051(5) -0.022(5) -0.017(4) 0.004(4)
C36 0.048(4) 0.098(7) 0.053(5) -0.013(4) -0.006(3) 0.010(4)
N37 0.030(3) 0.076(4) 0.057(4) 0.001(3) 0.000(2) -0.002(3)
C61 0.074(5) 0.070(6) 0.057(5) 0.003(4) 0.019(4) 0.005(4)
C62 0.093(6) 0.066(6) 0.057(5) 0.005(4) 0.016(4) 0.003(4)
C67 0.120(7) 0.082(7) 0.064(6) -0.018(5) 0.007(6) -0.005(5)
N66 0.190(11) 0.131(9) 0.074(6) -0.007(6) -0.015(7) -0.016(8)
C65 0.170(12) 0.129(11) 0.085(9) -0.016(8) -0.037(9) -0.014(10)
C64 0.097(7) 0.115(9) 0.119(10) -0.006(8) -0.015(7) 0.017(6)
C63 0.086(7) 0.114(8) 0.087(7) 0.009(6) 0.009(5) 0.010(6)
C51 0.087(6) 0.082(7) 0.061(5) -0.017(5) 0.011(4) -0.004(5)
C52 0.093(7) 0.077(7) 0.100(8) -0.018(6) 0.037(6) -0.022(5)
C53 0.093(8) 0.130(11) 0.146(12) -0.015(9) -0.007(7) -0.029(7)
C54 0.110(11) 0.120(11) 0.24(2) -0.026(12) -0.017(11) -0.024(8)
C55 0.137(10) 0.193(15) 0.142(12) -0.007(10) 0.076(9) -0.055(9)
C56 0.185(17) 0.28(2) 0.153(15) -0.096(17) 0.105(13) -0.115(17)
C57 0.124(12) 0.165(15) 0.26(2) -0.100(19) 0.099(15) -0.070(11)

loop_
_atom_type_symbol
_atom_type_description
_atom_type_scat_dispersion_real
_atom_type_scat_dispersion_imag
_atom_type_scat_source
C C 0.0033 0.0016 'International Tables Vol C Tables 4.2.6.8 and 6.1.1.4'
H H 0.0000 0.0000 'International Tables Vol C Tables 4.2.6.8 and 6.1.1.4'
N N 0.0061 0.0033 'International Tables Vol C Tables 4.2.6.8 and 6.1.1.4'
S S 0.1246 0.1234 'International Tables Vol C Tables 4.2.6.8 and 6.1.1.4'
Zn Zn 0.2839 1.4301 'International Tables Vol C Tables 4.2.6.8 and 6.1.1.4'
O O 0.0106 0.0060 'International Tables Vol C Tables 4.2.6.8 and 6.1.1.4'

loop_
_geom_angle_atom_site_label_1
_geom_angle_atom_site_label_2
_geom_angle_atom_site_label_3
_geom_angle
_geom_angle_site_symmetry_1
_geom_angle_site_symmetry_3
N37 Zn1 S13 107.06(17) 2_666 .
N37 Zn1 S41 110.07(18) 2_666 .
S13 Zn1 S41 142.87(8) . .
N37 Zn1 S11 104.18(16) 2_666 .
S13 Zn1 S11 73.25(7) . .
S41 Zn1 S11 97.91(8) . .
N37 Zn1 S43 101.17(17) 2_666 .
S13 Zn1 S43 99.81(7) . .
S41 Zn1 S43 72.61(8) . .
S11 Zn1 S43 154.65(7) . .
C12 S11 Zn1 82.5(2) . .
C12 S13 Zn1 85.7(2) . .
C42 S41 Zn1 86.5(3) . .
C42 S43 Zn1 83.2(2) . .
C12 N14 C31 123.5(6) . .
C12 N14 C21 121.5(6) . .
C31 N14 C21 115.0(6) . .
C42 N44 C51 123.2(6) . .
C42 N44 C61 122.1(7) . .
C51 N44 C61 114.7(6) . .
N14 C12 S13 121.6(6) . .
N14 C12 S11 120.3(6) . .
S13 C12 S11 118.0(4) . .
N44 C42 S41 120.8(6) . .
N44 C42 S43 121.6(6) . .
S41 C42 S43 117.5(4) . .
C22 C21 N14 115.9(6) . .
C22 C21 H21B 108.3 . .
N14 C21 H21B 108.3 . .
C22 C21 H21A 108.3 . .
N14 C21 H21A 108.3 . .
H21B C21 H21A 107.4 . .
C27 C22 C23 119.3(8) . .
C27 C22 C21 119.6(8) . .
C23 C22 C21 120.9(7) . .
C24 C23 C22 120.3(9) . .
C24 C23 H23 119.8 . .
C22 C23 H23 119.8 . .
C25 C24 C23 118.6(11) . .
C25 C24 H24 120.7 . .
C23 C24 H24 120.7 . .
C24 C25 C26 122.2(12) . .
C24 C25 H25 118.9 . .
C26 C25 H25 118.9 . .
C25 C26 C27 118.5(12) . .
C25 C26 H26 120.7 . .
C27 C26 H26 120.7 . .
C22 C27 C26 121.0(10) . .
C22 C27 H27 119.5 . .
C26 C27 H27 119.5 . .
N14 C31 C33 115.5(6) . .
N14 C31 H31A 108.4 . .
C33 C31 H31A 108.4 . .
N14 C31 H31B 108.4 . .
C33 C31 H31B 108.4 . .
H31A C31 H31B 107.5 . .
N37 C32 C33 123.1(6) . .
N37 C32 H32 118.5 . .
C33 C32 H32 118.5 . .
C34 C33 C32 117.5(6) . .
C34 C33 C31 120.3(6) . .
C32 C33 C31 122.0(6) . .
C33 C34 C35 119.1(6) . .
C33 C34 H34 120.4 . .
C35 C34 H34 120.4 . .
C36 C35 C34 119.8(7) . .
C36 C35 H35 120.1 . .
C34 C35 H35 120.1 . .
N37 C36 C35 121.2(7) . .
N37 C36 H36 119.4 . .
C35 C36 H36 119.4 . .
C32 N37 C36 119.2(5) . .
C32 N37 Zn1 119.7(4) . 2_666
C36 N37 Zn1 121.1(4) . 2_666
N44 C61 C62 112.6(6) . .
N44 C61 H41A 109.1 . .
C62 C61 H41A 109.1 . .
N44 C61 H41B 109.1 . .
C62 C61 H41B 109.1 . .
H41A C61 H41B 107.8 . .
C67 C62 C63 116.6(8) . .
C67 C62 C61 120.0(8) . .
C63 C62 C61 123.3(7) . .
N66 C67 C62 123.8(10) . .
N66 C67 H67 118.1 . .
C62 C67 H67 118.1 . .
C67 N66 C65 118.0(11) . .
N66 C65 C64 122.7(11) . .
N66 C65 H65 118.7 . .
C64 C65 H65 118.7 . .
C65 C64 C63 118.8(7) . .
C65 C64 H64 120.6 . .
C63 C64 H64 120.6 . .
C64 C63 C62 120.2(5) . .
C64 C63 H63 119.9 . .
C62 C63 H63 119.9 . .
N44 C51 C52 113.3(7) . .
N44 C51 H51A 108.9 . .
C52 C51 H51A 108.9 . .
N44 C51 H51B 108.9 . .
C52 C51 H51B 108.9 . .
H51A C51 H51B 107.7 . .
C53 C52 C55 118.4(11) . .
C53 C52 C51 120.8(9) . .
C55 C52 C51 120.8(11) . .
C52 C53 C54 122.4(14) . .
C52 C53 H53 118.8 . .
C54 C53 H53 118.8 . .
C57 C54 C53 117.6(16) . .
C57 C54 H54 121.2 . .
C53 C54 H54 121.2 . .
C56 C55 C52 121.3(15) . .
C56 C55 H55 119.3 . .
C52 C55 H55 119.3 . .
C57 C56 C55 118.4(16) . .
C57 C56 H56 120.8 . .
C55 C56 H56 120.8 . .
C54 C57 C56 121.7(16) . .
C54 C57 H57 119.2 . .
C56 C57 H57 119.2 . .
C92 O91 H91 109.5 . .
C92 C93 H93A 109.5 . .
C92 C93 H93B 109.5 . .
H93A C93 H93B 109.5 . .
C92 C93 H93C 109.5 . .
H93A C93 H93C 109.5 . .
H93B C93 H93C 109.5 . .
C93 C92 O91 132(3) . .
C93 C92 H92A 104.2 . .
O91 C92 H92A 104.2 . .
C93 C92 H92B 104.2 . .
O91 C92 H92B 104.2 . .
H92A C92 H92B 105.5 . .

loop_
_geom_bond_atom_site_label_1
_geom_bond_atom_site_label_2
_geom_bond_distance
_geom_bond_site_symmetry_2
Zn1 N37 2.080(5) 2_666
Zn1 S13 2.404(2) .
Zn1 S41 2.420(2) .
Zn1 S11 2.504(2) .
Zn1 S43 2.521(2) .
S11 C12 1.712(7) .
S13 C12 1.705(7) .
S41 C42 1.711(7) .
S43 C42 1.713(8) .
N14 C12 1.317(8) .
N14 C31 1.466(9) .
N14 C21 1.500(9) .
N44 C42 1.332(8) .
N44 C51 1.468(10) .
N44 C61 1.481(9) .
C21 C22 1.487(10) .
C21 H21B 0.9700 .
C21 H21A 0.9700 .
C22 C27 1.337(12) .
C22 C23 1.409(10) .
C23 C24 1.408(12) .
C23 H23 0.9300 .
C24 C25 1.336(15) .
C24 H24 0.9300 .
C25 C26 1.387(16) .
C25 H25 0.9300 .
C26 C27 1.408(16) .
C26 H26 0.9300 .
C27 H27 0.9300 .
C31 C33 1.483(9) .
C31 H31A 0.9700 .
C31 H31B 0.9700 .
C32 N37 1.321(8) .
C32 C33 1.380(8) .
C32 H32 0.9300 .
C33 C34 1.365(9) .
C34 C35 1.381(10) .
C34 H34 0.9300 .
C35 C36 1.361(9) .
C35 H35 0.9300 .
C36 N37 1.326(8) .
C36 H36 0.9300 .
N37 Zn1 2.080(5) 2_666
C61 C62 1.507(10) .
C61 H41A 0.9700 .
C61 H41B 0.9700 .
C62 C67 1.376(11) .
C62 C63 1.391(10) .
C67 N66 1.319(12) .
C67 H67 0.9300 .
N66 C65 1.357(15) .
C65 C64 1.340(14) .
C65 H65 0.9300 .
C64 C63 1.376(11) .
C64 H64 0.9300 .
C63 H63 0.9300 .
C51 C52 1.511(12) .
C51 H51A 0.9700 .
C51 H51B 0.9700 .
C52 C53 1.308(13) .
C52 C55 1.368(14) .
C53 C54 1.400(15) .
C53 H53 0.9300 .
C54 C57 1.34(2) .
C54 H54 0.9300 .
C55 C56 1.368(18) .
C55 H55 0.9300 .
C56 C57 1.35(2) .
C56 H56 0.9300 .
C57 H57 0.9300 .
O91 C92 1.33(3) .
O91 H91 0.8200 .
C93 C92 1.22(4) .
C93 H93A 0.9600 .
C93 H93B 0.9600 .
C93 H93C 0.9600 .
C92 H92A 0.9700 .
C92 H92B 0.9700 .
